data_4027956
loop_
_publ_author_name
'Catherine Gomez'
'Maxime Gicquel'
'Jean-Christophe Carry'
'Laurent Schio'
'Pascal Retailleau'
'Arnaud Voituriez'
'Angela Marinetti'

_publ_contact_author_address
;Centre de Recherche de Gif
Institut de Chimie des Substances Naturelles
UPR2301-CNRS
1 avenue de la Terrasse
91198 Gif sur Yvette
France
;
_publ_contact_author_email angela.marinetti@icsn.cnrs-gif.fr
_publ_contact_author_fax +33169077247
_publ_contact_author_name
;
'MARINETTI, Angela'
;
_publ_contact_author_phone +33169823036
_publ_section_title
;
 Phosphine-Catalyzed Synthesis of 3,3-Spirocyclopenteneoxindoles from
 \g-Substituted Allenoates: Systematic Studies and Targeted Applications
;
_journal_name_full 'Journal of Organic Chemistry'
_journal_page_first 1488
_journal_page_last 1496
_journal_paper_doi 10.1021/jo302460d
_journal_volume 78
_journal_year 2013
_chemical_formula_moiety 'C28 H28 Cl2 F N O4'
_chemical_formula_sum 'C28 H28 Cl2 F N O4'
_chemical_formula_weight 532.41
_chemical_name_systematic
; 
 ? 
;
_space_group_IT_number 2
_symmetry_cell_setting triclinic
_symmetry_space_group_name_Hall '-P 1'
_symmetry_space_group_name_H-M 'P -1'
_atom_sites_solution_hydrogens difmap
_atom_sites_solution_primary direct
_atom_sites_solution_secondary difmap
_audit_creation_method SHELXL-97
_cell_angle_alpha 84.9400(17)
_cell_angle_beta 83.2400(16)
_cell_angle_gamma 75.8200(18)
_cell_formula_units_Z 2
_cell_length_a 9.9720(3)
_cell_length_b 10.7480(3)
_cell_length_c 12.8600(4)
_cell_measurement_reflns_used 4998
_cell_measurement_temperature 293(2)
_cell_measurement_theta_max 27.485
_cell_measurement_theta_min 0.407
_cell_volume 1324.51(7)
_computing_cell_refinement 'DENZO (Otwinowski & Minor, 1997); COLLECT (Nonius B.V., 1999)'
_computing_data_collection 'DENZO (Otwinowski & Minor, 1997); COLLECT (Nonius B.V., 1999)'
_computing_data_reduction 'SCALEPACK (Otwinowski & Minor, 1997)'
_computing_molecular_graphics 'PLATON (Spek, 2003)'
_computing_publication_material 'SHELXL97 (Sheldrick, 2008)'
_computing_structure_refinement 'SHELXL97 (Sheldrick, 2008); CRYSTALBUILDER (Welter, 2006)'
_computing_structure_solution 'SHELXS97 (Sheldrick, 2008)'
_diffrn_ambient_temperature 293(2)
_diffrn_detector_area_resol_mean 9
_diffrn_measured_fraction_theta_full 0.983
_diffrn_measured_fraction_theta_max 0.983
_diffrn_measurement_device_type 'Nonius kappa-CCD diffractometer'
_diffrn_measurement_method 'phi and omega scans'
_diffrn_radiation_monochromator graphite
_diffrn_radiation_type MoK\a
_diffrn_radiation_wavelength 0.71070
_diffrn_reflns_av_R_equivalents 0.0194
_diffrn_reflns_av_sigmaI/netI 0.0316
_diffrn_reflns_limit_h_max 12
_diffrn_reflns_limit_h_min -11
_diffrn_reflns_limit_k_max 13
_diffrn_reflns_limit_k_min -13
_diffrn_reflns_limit_l_max 16
_diffrn_reflns_limit_l_min -16
_diffrn_reflns_number 21853
_diffrn_reflns_theta_full 27.42
_diffrn_reflns_theta_max 27.42
_diffrn_reflns_theta_min 3.16
_diffrn_source 'fine-focus sealed tube'
_diffrn_source_type 'Nonius Kappa CCD'
_diffrn_standards_number 0
_exptl_absorpt_coefficient_mu 0.286
_exptl_absorpt_correction_T_max 0.93
_exptl_absorpt_correction_T_min 0.86
_exptl_absorpt_correction_type multi-scan
_exptl_absorpt_process_details 'Scalepack (Otwinowski & Minor, 1997)'
_exptl_crystal_colour colourless
_exptl_crystal_density_diffrn 1.335
_exptl_crystal_description 'pyramidal prism'
_exptl_crystal_F_000 556
_exptl_crystal_size_max 0.58
_exptl_crystal_size_mid 0.33
_exptl_crystal_size_min 0.28
_refine_diff_density_max 0.406
_refine_diff_density_min -0.389
_refine_diff_density_rms 0.039
_refine_ls_extinction_method none
_refine_ls_goodness_of_fit_ref 1.023
_refine_ls_hydrogen_treatment constr
_refine_ls_matrix_type full
_refine_ls_number_parameters 350
_refine_ls_number_reflns 5927
_refine_ls_number_restraints 38
_refine_ls_restrained_S_all 1.026
_refine_ls_R_factor_all 0.0776
_refine_ls_R_factor_gt 0.0568
_refine_ls_shift/su_max 0.000
_refine_ls_shift/su_mean 0.000
_refine_ls_structure_factor_coef Fsqd
_refine_ls_weighting_details 'calc w=1/[\s^2^(Fo^2^)+(0.0755P)^2^+0.4970P] where P=(Fo^2^+2Fc^2^)/3'
_refine_ls_weighting_scheme calc
_refine_ls_wR_factor_gt 0.1486
_refine_ls_wR_factor_ref 0.1652
_reflns_number_gt 4420
_reflns_number_total 5937
_reflns_threshold_expression >2sigma(I)
_cod_data_source_file jo302460d_si_002_2.cif
_cod_data_source_block compound_4a_ccdc_890163
_cod_database_code 4027956

loop_
_symmetry_equiv_pos_as_xyz
'x, y, z'
'-x, -y, -z'

loop_
_atom_site_label
_atom_site_type_symbol
_atom_site_fract_x
_atom_site_fract_y
_atom_site_fract_z
_atom_site_U_iso_or_equiv
_atom_site_adp_type
_atom_site_occupancy
_atom_site_symmetry_multiplicity
_atom_site_calc_flag
_atom_site_refinement_flags
_atom_site_disorder_assembly
_atom_site_disorder_group
Cl1' Cl -0.00443(7) 0.82068(6) 0.14366(5) 0.0752(2) Uani 1 1 d . . .
Cl1 Cl -0.62894(9) 0.96274(15) -0.09320(8) 0.1443(5) Uani 1 1 d . A .
F1 F -0.43624(15) 0.76304(17) -0.21125(13) 0.0878(5) Uani 1 1 d . . .
O1 O -0.0539(2) 0.9206(2) -0.59119(15) 0.0932(6) Uani 1 1 d . . .
O2 O -0.2729(2) 0.93594(17) -0.51924(13) 0.0822(6) Uani 1 1 d D . .
C1 C -0.0948(2) 0.66484(19) -0.27192(14) 0.0472(4) Uani 1 1 d . A .
C2 C -0.1949(2) 0.7673(2) -0.34159(14) 0.0510(5) Uani 1 1 d . A .
H2 H -0.2610 0.7246 -0.3656 0.061 Uiso 1 1 calc R . .
C3 C -0.0967(2) 0.7931(2) -0.43573(15) 0.0545(5) Uani 1 1 d . . .
C4 C 0.0229(2) 0.7073(2) -0.43971(15) 0.0585(5) Uani 1 1 d . A .
H4 H 0.0946 0.7092 -0.4926 0.070 Uiso 1 1 calc R . .
C5 C 0.0329(2) 0.6062(2) -0.35098(14) 0.0513(5) Uani 1 1 d . . .
H5 H 0.0146 0.5297 -0.3771 0.062 Uiso 1 1 calc R A .
C6 C 0.1729(2) 0.5652(2) -0.30472(15) 0.0545(5) Uani 1 1 d . A .
H6A H 0.1555 0.5393 -0.2312 0.065 Uiso 1 1 calc R . .
H6B H 0.2119 0.6399 -0.3080 0.065 Uiso 1 1 calc R . .
C7 C 0.2833(2) 0.4558(2) -0.35616(16) 0.0556(5) Uani 1 1 d . . .
C8 C 0.3066(3) 0.4811(3) -0.47507(18) 0.0764(7) Uani 1 1 d . A .
H8A H 0.3819 0.4150 -0.5034 0.115 Uiso 1 1 calc R . .
H8B H 0.3290 0.5632 -0.4904 0.115 Uiso 1 1 calc R . .
H8C H 0.2236 0.4811 -0.5060 0.115 Uiso 1 1 calc R . .
C9 C 0.2415(3) 0.3287(3) -0.3315(3) 0.0872(8) Uani 1 1 d . A .
H9A H 0.1519 0.3356 -0.3550 0.131 Uiso 1 1 calc R . .
H9B H 0.2374 0.3082 -0.2572 0.131 Uiso 1 1 calc R . .
H9C H 0.3089 0.2620 -0.3669 0.131 Uiso 1 1 calc R . .
C10 C 0.4192(3) 0.4466(3) -0.3088(2) 0.0752(7) Uani 1 1 d . A .
H10A H 0.4894 0.3764 -0.3370 0.113 Uiso 1 1 calc R . .
H10B H 0.4050 0.4325 -0.2340 0.113 Uiso 1 1 calc R . .
H10C H 0.4485 0.5253 -0.3256 0.113 Uiso 1 1 calc R . .
C11 C -0.2779(2) 0.8838(2) -0.28475(16) 0.0568(5) Uani 1 1 d . . .
C12 C -0.3972(2) 0.8759(3) -0.22171(18) 0.0686(6) Uani 1 1 d . A .
C13 C -0.4798(3) 0.9796(4) -0.1692(2) 0.0853(9) Uani 1 1 d . . .
C14 C -0.4410(4) 1.0949(4) -0.1795(2) 0.1035(12) Uani 1 1 d . A .
H14 H -0.4955 1.1656 -0.1453 0.124 Uiso 1 1 calc R . .
C15 C -0.3215(4) 1.1043(3) -0.2405(2) 0.0900(9) Uani 1 1 d . . .
H15 H -0.2947 1.1819 -0.2474 0.108 Uiso 1 1 calc R A .
C16 C -0.2395(3) 0.9996(2) -0.29244(18) 0.0655(6) Uani 1 1 d . A .
H16 H -0.1580 1.0076 -0.3328 0.079 Uiso 1 1 calc R . .
C17 C -0.1355(3) 0.8907(2) -0.52334(17) 0.0647(6) Uani 1 1 d . A .
C18 C -0.3422(9) 1.0208(7) -0.6016(4) 0.0780(16) Uani 0.672(16) 1 d PDU A 1
H18A H -0.4315 1.0030 -0.6079 0.094 Uiso 0.672(16) 1 calc PR A 1
H18B H -0.2859 1.0080 -0.6684 0.094 Uiso 0.672(16) 1 calc PR A 1
C19 C -0.3613(14) 1.1548(12) -0.5719(11) 0.114(3) Uani 0.672(16) 1 d PU A 1
H19A H -0.4197 1.1671 -0.5070 0.171 Uiso 0.672(16) 1 calc PR A 1
H19B H -0.4041 1.2135 -0.6259 0.171 Uiso 0.672(16) 1 calc PR A 1
H19C H -0.2725 1.1705 -0.5637 0.171 Uiso 0.672(16) 1 calc PR A 1
C18B C -0.285(2) 1.0561(13) -0.5987(9) 0.080(3) Uani 0.328(16) 1 d PDU A 2
H18C H -0.2047 1.0921 -0.6022 0.097 Uiso 0.328(16) 1 calc PR A 2
H18D H -0.2970 1.0349 -0.6684 0.097 Uiso 0.328(16) 1 calc PR A 2
C19B C -0.409(2) 1.143(2) -0.5534(18) 0.091(4) Uani 0.328(16) 1 d PU A 2
H19D H -0.4819 1.0984 -0.5357 0.136 Uiso 0.328(16) 1 calc PR A 2
H19E H -0.4391 1.2138 -0.6034 0.136 Uiso 0.328(16) 1 calc PR A 2
H19F H -0.3892 1.1757 -0.4913 0.136 Uiso 0.328(16) 1 calc PR A 2
O1' O -0.2079(2) 0.48864(17) -0.27333(12) 0.0726(5) Uani 1 1 d . A .
O2' O -0.2738(2) 0.5164(2) 0.04834(13) 0.0989(7) Uani 1 1 d . A .
N1' N -0.18379(17) 0.56536(15) -0.11443(12) 0.0476(4) Uani 1 1 d . A .
C2' C -0.1685(2) 0.5615(2) -0.22480(15) 0.0515(5) Uani 1 1 d . . .
C3' C -0.0609(2) 0.71735(18) -0.17628(14) 0.0467(4) Uani 1 1 d . . .
C4' C 0.0114(2) 0.8092(2) -0.16724(17) 0.0554(5) Uani 1 1 d . A .
H4' H 0.0476 0.8501 -0.2269 0.066 Uiso 1 1 calc R . .
C5' C 0.0299(2) 0.8402(2) -0.06782(18) 0.0584(5) Uani 1 1 d . . .
H5' H 0.0793 0.9014 -0.0604 0.070 Uiso 1 1 calc R A .
C6' C -0.0258(2) 0.7795(2) 0.01933(15) 0.0540(5) Uani 1 1 d . A .
C7' C -0.0990(2) 0.6877(2) 0.01334(15) 0.0524(5) Uani 1 1 d . . .
H7' H -0.1358 0.6478 0.0733 0.063 Uiso 1 1 calc R A .
C8' C -0.11514(19) 0.65749(18) -0.08636(14) 0.0452(4) Uani 1 1 d . A .
C9' C -0.2646(2) 0.4989(2) -0.04301(17) 0.0596(5) Uani 1 1 d . . .
C10' C -0.3367(3) 0.4108(3) -0.0832(2) 0.0766(7) Uani 1 1 d . A .
H10D H -0.3839 0.3705 -0.0254 0.115 Uiso 1 1 calc R . .
H10E H -0.2700 0.3462 -0.1212 0.115 Uiso 1 1 calc R . .
H10F H -0.4031 0.4586 -0.1290 0.115 Uiso 1 1 calc R . .

loop_
_atom_site_aniso_label
_atom_site_aniso_U_11
_atom_site_aniso_U_22
_atom_site_aniso_U_33
_atom_site_aniso_U_23
_atom_site_aniso_U_13
_atom_site_aniso_U_12
Cl1' 0.0945(5) 0.0842(4) 0.0558(3) -0.0160(3) -0.0222(3) -0.0273(3)
Cl1 0.0671(5) 0.2386(14) 0.0993(6) -0.0219(7) 0.0154(4) 0.0101(6)
F1 0.0630(9) 0.1106(12) 0.0872(11) 0.0115(9) -0.0015(7) -0.0246(8)
O1 0.1121(16) 0.1093(15) 0.0597(10) 0.0223(10) -0.0077(10) -0.0390(13)
O2 0.0961(14) 0.0790(11) 0.0524(9) 0.0101(8) -0.0163(9) 0.0147(10)
C1 0.0504(10) 0.0541(10) 0.0373(9) -0.0029(7) -0.0075(7) -0.0111(8)
C2 0.0511(11) 0.0598(11) 0.0412(9) -0.0020(8) -0.0105(8) -0.0086(9)
C3 0.0623(12) 0.0615(12) 0.0386(9) -0.0015(8) -0.0084(8) -0.0114(10)
C4 0.0597(12) 0.0743(14) 0.0380(9) -0.0015(9) -0.0027(8) -0.0111(11)
C5 0.0524(11) 0.0594(11) 0.0388(9) -0.0065(8) -0.0054(8) -0.0055(9)
C6 0.0553(11) 0.0646(12) 0.0404(9) -0.0069(8) -0.0067(8) -0.0059(10)
C7 0.0543(11) 0.0635(12) 0.0443(10) -0.0067(9) -0.0028(8) -0.0045(9)
C8 0.0700(15) 0.0994(19) 0.0473(12) -0.0140(12) 0.0004(10) 0.0042(13)
C9 0.088(2) 0.0685(16) 0.099(2) -0.0092(14) -0.0027(16) -0.0098(14)
C10 0.0571(13) 0.0984(19) 0.0599(13) -0.0045(12) -0.0075(10) 0.0016(13)
C11 0.0526(11) 0.0695(13) 0.0439(10) -0.0029(9) -0.0129(8) -0.0028(10)
C12 0.0539(13) 0.0917(18) 0.0543(12) 0.0014(11) -0.0145(10) -0.0035(12)
C13 0.0601(15) 0.123(3) 0.0564(14) -0.0159(15) -0.0108(11) 0.0156(16)
C14 0.092(2) 0.126(3) 0.0712(18) -0.0329(19) -0.0248(16) 0.031(2)
C15 0.103(2) 0.0778(17) 0.0849(19) -0.0230(15) -0.0306(17) 0.0024(16)
C16 0.0714(14) 0.0640(13) 0.0594(13) -0.0097(10) -0.0129(11) -0.0078(11)
C17 0.0884(17) 0.0618(13) 0.0433(11) 0.0012(9) -0.0125(11) -0.0156(12)
C18 0.091(4) 0.072(3) 0.070(2) 0.021(2) -0.034(3) -0.014(3)
C19 0.137(8) 0.068(4) 0.135(7) 0.023(4) -0.032(6) -0.023(5)
C18B 0.096(7) 0.073(6) 0.068(4) 0.021(4) -0.027(5) -0.011(5)
C19B 0.092(9) 0.067(7) 0.098(7) 0.037(5) -0.017(7) 0.000(7)
O1' 0.0998(13) 0.0800(11) 0.0514(8) -0.0092(8) -0.0157(8) -0.0414(10)
O2' 0.1273(17) 0.1485(19) 0.0471(9) -0.0095(10) 0.0053(10) -0.0877(15)
N1' 0.0508(9) 0.0538(9) 0.0393(8) -0.0023(6) -0.0079(6) -0.0128(7)
C2' 0.0557(11) 0.0578(11) 0.0410(9) -0.0033(8) -0.0106(8) -0.0109(9)
C3' 0.0463(10) 0.0513(10) 0.0407(9) -0.0047(7) -0.0080(7) -0.0056(8)
C4' 0.0568(12) 0.0578(12) 0.0524(11) -0.0030(9) -0.0048(9) -0.0157(10)
C5' 0.0582(12) 0.0576(12) 0.0636(13) -0.0124(10) -0.0099(10) -0.0171(10)
C6' 0.0567(12) 0.0581(11) 0.0470(10) -0.0103(9) -0.0135(9) -0.0068(9)
C7' 0.0574(12) 0.0593(12) 0.0409(9) -0.0045(8) -0.0084(8) -0.0124(9)
C8' 0.0418(9) 0.0509(10) 0.0411(9) -0.0048(7) -0.0081(7) -0.0051(8)
C9' 0.0582(12) 0.0716(14) 0.0507(11) -0.0006(10) -0.0044(9) -0.0202(11)
C10' 0.0816(17) 0.0844(17) 0.0741(16) -0.0106(13) -0.0015(13) -0.0405(14)

loop_
_atom_type_symbol
_atom_type_description
_atom_type_scat_dispersion_real
_atom_type_scat_dispersion_imag
_atom_type_scat_source
C C 0.0033 0.0016 'International Tables Vol C Tables 4.2.6.8 and 6.1.1.4'
H H 0.0000 0.0000 'International Tables Vol C Tables 4.2.6.8 and 6.1.1.4'
Cl Cl 0.1484 0.1585 'International Tables Vol C Tables 4.2.6.8 and 6.1.1.4'
F F 0.0171 0.0103 'International Tables Vol C Tables 4.2.6.8 and 6.1.1.4'
N N 0.0061 0.0033 'International Tables Vol C Tables 4.2.6.8 and 6.1.1.4'
O O 0.0106 0.0060 'International Tables Vol C Tables 4.2.6.8 and 6.1.1.4'

loop_
_geom_angle_atom_site_label_1
_geom_angle_atom_site_label_2
_geom_angle_atom_site_label_3
_geom_angle
C17 O2 C18 123.4(4)
C17 O2 C18B 101.7(7)
C18 O2 C18B 28.9(5)
C3' C1 C2' 102.54(15)
C3' C1 C5 115.77(16)
C2' C1 C5 110.58(16)
C3' C1 C2 114.06(16)
C2' C1 C2 109.50(16)
C5 C1 C2 104.43(14)
C3 C2 C11 116.27(18)
C3 C2 C1 102.20(15)
C11 C2 C1 114.45(15)
C3 C2 H2 107.8
C11 C2 H2 107.8
C1 C2 H2 107.8
C4 C3 C17 122.3(2)
C4 C3 C2 112.27(18)
C17 C3 C2 124.79(19)
C3 C4 C5 113.74(18)
C3 C4 H4 123.1
C5 C4 H4 123.1
C4 C5 C6 116.06(18)
C4 C5 C1 102.51(16)
C6 C5 C1 115.26(15)
C4 C5 H5 107.5
C6 C5 H5 107.5
C1 C5 H5 107.5
C5 C6 C7 117.15(17)
C5 C6 H6A 108.0
C7 C6 H6A 108.0
C5 C6 H6B 108.0
C7 C6 H6B 108.0
H6A C6 H6B 107.3
C9 C7 C10 108.5(2)
C9 C7 C8 109.7(2)
C10 C7 C8 108.9(2)
C9 C7 C6 110.25(19)
C10 C7 C6 107.46(18)
C8 C7 C6 111.98(18)
C7 C8 H8A 109.5
C7 C8 H8B 109.5
H8A C8 H8B 109.5
C7 C8 H8C 109.5
H8A C8 H8C 109.5
H8B C8 H8C 109.5
C7 C9 H9A 109.5
C7 C9 H9B 109.5
H9A C9 H9B 109.5
C7 C9 H9C 109.5
H9A C9 H9C 109.5
H9B C9 H9C 109.5
C7 C10 H10A 109.5
C7 C10 H10B 109.5
H10A C10 H10B 109.5
C7 C10 H10C 109.5
H10A C10 H10C 109.5
H10B C10 H10C 109.5
C12 C11 C16 117.3(2)
C12 C11 C2 119.5(2)
C16 C11 C2 123.2(2)
F1 C12 C11 118.7(2)
F1 C12 C13 118.7(3)
C11 C12 C13 122.6(3)
C14 C13 C12 119.2(3)
C14 C13 Cl1 121.0(3)
C12 C13 Cl1 119.8(3)
C15 C14 C13 119.2(3)
C15 C14 H14 120.4
C13 C14 H14 120.4
C14 C15 C16 121.0(3)
C14 C15 H15 119.5
C16 C15 H15 119.5
C11 C16 C15 120.7(3)
C11 C16 H16 119.6
C15 C16 H16 119.6
O1 C17 O2 124.5(2)
O1 C17 C3 124.2(2)
O2 C17 C3 111.2(2)
O2 C18 C19 107.4(6)
O2 C18 H18A 110.2
C19 C18 H18A 110.2
O2 C18 H18B 110.2
C19 C18 H18B 110.2
H18A C18 H18B 108.5
C19B C18B O2 102.0(12)
C19B C18B H18C 111.4
O2 C18B H18C 111.4
C19B C18B H18D 111.4
O2 C18B H18D 111.4
H18C C18B H18D 109.2
C18B C19B H19D 109.5
C18B C19B H19E 109.5
H19D C19B H19E 109.5
C18B C19B H19F 109.5
H19D C19B H19F 109.5
H19E C19B H19F 109.5
C9' N1' C2' 126.16(17)
C9' N1' C8' 124.67(16)
C2' N1' C8' 108.91(15)
O1' C2' N1' 125.50(19)
O1' C2' C1 125.82(18)
N1' C2' C1 108.68(16)
C4' C3' C8' 119.74(17)
C4' C3' C1 130.61(17)
C8' C3' C1 109.65(16)
C3' C4' C5' 119.32(19)
C3' C4' H4' 120.3
C5' C4' H4' 120.3
C6' C5' C4' 119.32(19)
C6' C5' H5' 120.3
C4' C5' H5' 120.3
C7' C6' C5' 122.97(18)
C7' C6' Cl1' 118.01(16)
C5' C6' Cl1' 119.02(16)
C6' C7' C8' 116.79(18)
C6' C7' H7' 121.6
C8' C7' H7' 121.6
C7' C8' C3' 121.85(18)
C7' C8' N1' 128.14(17)
C3' C8' N1' 110.01(15)
O2' C9' N1' 118.9(2)
O2' C9' C10' 121.8(2)
N1' C9' C10' 119.26(19)
C9' C10' H10D 109.5
C9' C10' H10E 109.5
H10D C10' H10E 109.5
C9' C10' H10F 109.5
H10D C10' H10F 109.5
H10E C10' H10F 109.5

loop_
_geom_bond_atom_site_label_1
_geom_bond_atom_site_label_2
_geom_bond_distance
Cl1' C6' 1.746(2)
Cl1 C13 1.720(3)
F1 C12 1.354(3)
O1 C17 1.199(3)
O2 C17 1.333(3)
O2 C18 1.457(5)
O2 C18B 1.564(11)
C1 C3' 1.503(2)
C1 C2' 1.523(3)
C1 C5 1.571(3)
C1 C2 1.584(3)
C2 C3 1.516(3)
C2 C11 1.517(3)
C2 H2 0.9800
C3 C4 1.315(3)
C3 C17 1.489(3)
C4 C5 1.499(3)
C4 H4 0.9300
C5 C6 1.531(3)
C5 H5 0.9800
C6 C7 1.537(3)
C6 H6A 0.9700
C6 H6B 0.9700
C7 C9 1.521(4)
C7 C10 1.528(3)
C7 C8 1.530(3)
C8 H8A 0.9600
C8 H8B 0.9600
C8 H8C 0.9600
C9 H9A 0.9600
C9 H9B 0.9600
C9 H9C 0.9600
C10 H10A 0.9600
C10 H10B 0.9600
C10 H10C 0.9600
C11 C12 1.374(3)
C11 C16 1.381(3)
C12 C13 1.389(4)
C13 C14 1.377(5)
C14 C15 1.369(5)
C14 H14 0.9300
C15 C16 1.390(4)
C15 H15 0.9300
C16 H16 0.9300
C18 C19 1.483(16)
C18 H18A 0.9700
C18 H18B 0.9700
C19 H19A 0.9600
C19 H19B 0.9600
C19 H19C 0.9600
C18B C19B 1.45(3)
C18B H18C 0.9700
C18B H18D 0.9700
C19B H19D 0.9600
C19B H19E 0.9600
C19B H19F 0.9600
O1' C2' 1.204(2)
O2' C9' 1.195(3)
N1' C9' 1.413(3)
N1' C2' 1.413(2)
N1' C8' 1.426(2)
C3' C4' 1.377(3)
C3' C8' 1.391(3)
C4' C5' 1.393(3)
C4' H4' 0.9300
C5' C6' 1.376(3)
C5' H5' 0.9300
C6' C7' 1.375(3)
C7' C8' 1.387(3)
C7' H7' 0.9300
C9' C10' 1.479(3)
C10' H10D 0.9600
C10' H10E 0.9600
C10' H10F 0.9600

loop_
_geom_torsion_atom_site_label_1
_geom_torsion_atom_site_label_2
_geom_torsion_atom_site_label_3
_geom_torsion_atom_site_label_4
_geom_torsion
C3' C1 C2 C3 106.65(18)
C2' C1 C2 C3 -139.13(17)
C5 C1 C2 C3 -20.69(19)
C3' C1 C2 C11 -19.9(2)
C2' C1 C2 C11 94.3(2)
C5 C1 C2 C11 -147.25(18)
C11 C2 C3 C4 139.0(2)
C1 C2 C3 C4 13.6(2)
C11 C2 C3 C17 -50.0(3)
C1 C2 C3 C17 -175.32(19)
C17 C3 C4 C5 -171.5(2)
C2 C3 C4 C5 -0.2(3)
C3 C4 C5 C6 -140.0(2)
C3 C4 C5 C1 -13.5(2)
C3' C1 C5 C4 -105.65(19)
C2' C1 C5 C4 138.33(17)
C2 C1 C5 C4 20.6(2)
C3' C1 C5 C6 21.4(2)
C2' C1 C5 C6 -94.6(2)
C2 C1 C5 C6 147.66(18)
C4 C5 C6 C7 -87.9(2)
C1 C5 C6 C7 152.26(18)
C5 C6 C7 C9 -70.7(3)
C5 C6 C7 C10 171.23(19)
C5 C6 C7 C8 51.7(3)
C3 C2 C11 C12 159.76(19)
C1 C2 C11 C12 -81.3(2)
C3 C2 C11 C16 -20.5(3)
C1 C2 C11 C16 98.4(2)
C16 C11 C12 F1 -178.95(19)
C2 C11 C12 F1 0.8(3)
C16 C11 C12 C13 1.7(3)
C2 C11 C12 C13 -178.6(2)
F1 C12 C13 C14 -179.9(2)
C11 C12 C13 C14 -0.5(4)
F1 C12 C13 Cl1 -0.3(3)
C11 C12 C13 Cl1 179.06(18)
C12 C13 C14 C15 -0.5(4)
Cl1 C13 C14 C15 179.9(2)
C13 C14 C15 C16 0.3(4)
C12 C11 C16 C15 -1.9(3)
C2 C11 C16 C15 178.4(2)
C14 C15 C16 C11 0.9(4)
C18 O2 C17 O1 4.7(5)
C18B O2 C17 O1 -16.0(7)
C18 O2 C17 C3 -172.3(4)
C18B O2 C17 C3 166.9(7)
C4 C3 C17 O1 -18.6(4)
C2 C3 C17 O1 171.2(2)
C4 C3 C17 O2 158.4(2)
C2 C3 C17 O2 -11.8(3)
C17 O2 C18 C19 -94.0(8)
C18B O2 C18 C19 -48.1(13)
C17 O2 C18B C19B -147.6(16)
C18 O2 C18B C19B 70.2(19)
C9' N1' C2' O1' -9.9(3)
C8' N1' C2' O1' 175.7(2)
C9' N1' C2' C1 169.79(19)
C8' N1' C2' C1 -4.6(2)
C3' C1 C2' O1' -175.6(2)
C5 C1 C2' O1' -51.6(3)
C2 C1 C2' O1' 62.9(3)
C3' C1 C2' N1' 4.6(2)
C5 C1 C2' N1' 128.63(17)
C2 C1 C2' N1' -116.82(17)
C2' C1 C3' C4' 176.7(2)
C5 C1 C3' C4' 56.2(3)
C2 C1 C3' C4' -65.0(3)
C2' C1 C3' C8' -3.1(2)
C5 C1 C3' C8' -123.60(18)
C2 C1 C3' C8' 115.16(18)
C8' C3' C4' C5' 0.4(3)
C1 C3' C4' C5' -179.37(19)
C3' C4' C5' C6' -0.7(3)
C4' C5' C6' C7' 0.5(3)
C4' C5' C6' Cl1' -179.04(16)
C5' C6' C7' C8' 0.0(3)
Cl1' C6' C7' C8' 179.57(15)
C6' C7' C8' C3' -0.3(3)
C6' C7' C8' N1' 178.93(18)
C4' C3' C8' C7' 0.1(3)
C1 C3' C8' C7' 179.94(17)
C4' C3' C8' N1' -179.27(17)
C1 C3' C8' N1' 0.6(2)
C9' N1' C8' C7' 8.8(3)
C2' N1' C8' C7' -176.79(19)
C9' N1' C8' C3' -171.90(18)
C2' N1' C8' C3' 2.6(2)
C2' N1' C9' O2' -176.2(2)
C8' N1' C9' O2' -2.7(3)
C2' N1' C9' C10' 3.2(3)
C8' N1' C9' C10' 176.7(2)
